data_2218653
loop_
_publ_author_name
'Ravindran Durai Nayagam, B.'
'Jebas, Samuel Robinson'
'Selvarathy Grace, P.'
'Schollmeyer, Dieter'

_publ_section_title
;
 Chlorido(dimethyl sulfoxide)(pyridine-2-thiolato
 <i>N</i>-oxide-\k^2^<i>S</i>,<i>O</i>)platinum(II)
;
_journal_coeditor_code CI2615
_journal_issue 7
_journal_name_full 'Acta Crystallographica Section E'
_journal_page_first m975
_journal_page_last m976
_journal_paper_doi 10.1107/S1600536808019041
_journal_volume 64
_journal_year 2008
_chemical_formula_iupac '[Pt (C5 H4 N O S) Cl (C2 H6 O S)]'
_chemical_formula_moiety 'C7 H10 Cl N O2 Pt S2'
_chemical_formula_sum 'C7 H10 Cl N O2 Pt S2'
_chemical_formula_weight 434.82
_chemical_name_systematic
;
Chlorido(dimethyl sulfoxide)(pyridine-2-thiolato
N-oxide-\k^2^<i>S</i>,<i>O</i>)platinum(II)
;
_space_group_IT_number 2
_symmetry_cell_setting triclinic
_symmetry_space_group_name_Hall '-P 1'
_symmetry_space_group_name_H-M 'P -1'
_atom_sites_solution_hydrogens geom
_atom_sites_solution_primary direct
_atom_sites_solution_secondary difmap
_audit_creation_method SHELXL-97
_cell_angle_alpha 82.9500(10)
_cell_angle_beta 76.7200(10)
_cell_angle_gamma 76.5540(10)
_cell_formula_units_Z 4
_cell_length_a 10.2407(5)
_cell_length_b 10.9703(5)
_cell_length_c 10.9772(6)
_cell_measurement_reflns_used 9909
_cell_measurement_temperature 173(2)
_cell_measurement_theta_max 27.8
_cell_measurement_theta_min 2.5
_cell_volume 1164.21(10)
_computing_cell_refinement 'APEX2 (Bruker, 2006)'
_computing_data_collection 'APEX2 (Bruker, 2006)'
_computing_data_reduction 'SAINT (Bruker, 2006)'
_computing_molecular_graphics 'SHELXTL (Sheldrick, 2008)'
_computing_publication_material
;
SHELXTL (Sheldrick, 2008) and PLATON (Spek, 2003)
;
_computing_structure_refinement 'SHELXL97 (Sheldrick, 2008)'
_computing_structure_solution 'SHELXS97 (Sheldrick, 2008)'
_diffrn_ambient_temperature 173(2)
_diffrn_measured_fraction_theta_full 0.998
_diffrn_measured_fraction_theta_max 0.998
_diffrn_measurement_device '\k-geometry diffractometer'
_diffrn_measurement_device_type
;
Bruker Kappa APEXII area-detector
;
_diffrn_measurement_method '\w and \f'
_diffrn_radiation_monochromator graphite
_diffrn_radiation_type MoK\a
_diffrn_radiation_wavelength 0.71073
_diffrn_reflns_av_R_equivalents 0.0336
_diffrn_reflns_av_sigmaI/netI 0.0269
_diffrn_reflns_limit_h_max 13
_diffrn_reflns_limit_h_min -13
_diffrn_reflns_limit_k_max 14
_diffrn_reflns_limit_k_min -14
_diffrn_reflns_limit_l_max 14
_diffrn_reflns_limit_l_min -14
_diffrn_reflns_number 22889
_diffrn_reflns_theta_full 27.85
_diffrn_reflns_theta_max 27.85
_diffrn_reflns_theta_min 1.91
_diffrn_standards_number 0
_exptl_absorpt_coefficient_mu 12.614
_exptl_absorpt_correction_T_max 1.0
_exptl_absorpt_correction_T_min 0.5
_exptl_absorpt_correction_type gaussian
_exptl_absorpt_process_details '(Coppens, 1970)'
_exptl_crystal_colour Colourless
_exptl_crystal_density_diffrn 2.481
_exptl_crystal_density_method 'not measured'
_exptl_crystal_description Plate
_exptl_crystal_F_000 808
_exptl_crystal_size_max 0.47
_exptl_crystal_size_mid 0.31
_exptl_crystal_size_min 0.15
_refine_diff_density_max 5.990
_refine_diff_density_min -1.023
_refine_ls_extinction_method none
_refine_ls_goodness_of_fit_ref 1.030
_refine_ls_hydrogen_treatment constr
_refine_ls_matrix_type full
_refine_ls_number_parameters 257
_refine_ls_number_reflns 5542
_refine_ls_number_restraints 0
_refine_ls_restrained_S_all 1.030
_refine_ls_R_factor_all 0.0313
_refine_ls_R_factor_gt 0.0275
_refine_ls_shift/su_max 0.001
_refine_ls_shift/su_max_lt 0.001
_refine_ls_shift/su_mean 0.000
_refine_ls_structure_factor_coef Fsqd
_refine_ls_weighting_details 'calc w=1/[\s^2^(Fo^2^)+(0.0265P)^2^+7.1392P] where P=(Fo^2^+2Fc^2^)/3'
_refine_ls_weighting_scheme calc
_refine_ls_wR_factor_obs 0.0677
_refine_ls_wR_factor_ref 0.0697
_reflns_number_gt 5032
_reflns_number_total 5542
_reflns_threshold_expression I>2\s(I)
_cod_data_source_file ci2615.cif
_cod_data_source_block I
_cod_depositor_comments
;
The following automatic conversions were performed:
'_symmetry_cell_setting' value 'Triclinic' changed to 'triclinic'
according to '/home/saulius/struct/CIF-dictionaries/cif_core.dic'
dictionary named 'cif_core.dic' version 2.4.1 from
2010-06-29.

'_exptl_absorpt_correction_type' value 'Gaussian' changed to
'gaussian' according to
'/home/saulius/struct/CIF-dictionaries/cif_core.dic' dictionary named
'cif_core.dic' version 2.4.1 from 2010-06-29.

Automatic conversion script
Id: cif_fix_enum 1527 2010-12-29 10:47:43Z saulius 

The following automatic conversions were performed:

'_symmetry_cell_setting' value 'Triclinic' changed to 'triclinic'
according to /home/saulius/struct/CIF-dictionaries/cif_core.dic
dictionary named 'cif_core.dic' version 2.4.1 from
2010-06-29.

'_exptl_absorpt_correction_type' value 'Gaussian'
changed to 'gaussian' according to
/home/saulius/struct/CIF-dictionaries/cif_core.dic dictionary named
'cif_core.dic' version 2.4.1 from 2010-06-29.

Automatic conversion script
Id: cif_fix_values 1715 2011-07-08 13:25:40Z adriana 
;
_cod_database_code 2218653
_cod_database_fobs_code 2218653

loop_
_symmetry_equiv_pos_as_xyz
'x, y, z'
'-x, -y, -z'

loop_
_atom_site_type_symbol
_atom_site_label
_atom_site_fract_x
_atom_site_fract_y
_atom_site_fract_z
_atom_site_U_iso_or_equiv
_atom_site_adp_type
_atom_site_calc_flag
_atom_site_refinement_flags
_atom_site_occupancy
Pt Pt1 0.659125(19) 0.633021(18) 0.106453(19) 0.02604(6) Uani d . 1
Cl Cl1 0.77432(14) 0.58127(13) -0.09729(13) 0.0340(3) Uani d . 1
S S1 0.55837(15) 0.66420(15) 0.30825(14) 0.0370(3) Uani d . 1
S S2 0.48807(13) 0.75691(12) 0.03633(12) 0.0275(3) Uani d . 1
C C1 0.6869(6) 0.5686(5) 0.3749(5) 0.0326(11) Uani d . 1
C C2 0.6782(7) 0.5500(6) 0.5051(6) 0.0412(14) Uani d . 1
H H2 0.5983 0.5897 0.5608 0.049 Uiso calc R 1
C C3 0.7857(7) 0.4741(6) 0.5520(6) 0.0435(14) Uani d . 1
H H3 0.7805 0.4622 0.6401 0.052 Uiso calc R 1
C C4 0.9021(7) 0.4147(6) 0.4701(6) 0.0399(13) Uani d . 1
H H4 0.9763 0.3618 0.5020 0.048 Uiso calc R 1
C C5 0.9085(6) 0.4330(5) 0.3449(6) 0.0343(12) Uani d . 1
H H5 0.9875 0.3931 0.2884 0.041 Uiso calc R 1
N N6 0.8014(5) 0.5089(4) 0.2998(4) 0.0299(9) Uani d . 1
O O7 0.8176(4) 0.5207(4) 0.1729(4) 0.0319(8) Uani d . 1
O O8 0.3857(4) 0.8369(4) 0.1274(4) 0.0389(10) Uani d . 1
C C9 0.5470(6) 0.8558(5) -0.0944(6) 0.0355(12) Uani d . 1
H H9A 0.4686 0.9050 -0.1282 0.053 Uiso calc R 1
H H9B 0.6103 0.8044 -0.1591 0.053 Uiso calc R 1
H H9C 0.5946 0.9127 -0.0682 0.053 Uiso calc R 1
C C10 0.4004(6) 0.6700(6) -0.0310(6) 0.0373(13) Uani d . 1
H H10A 0.3568 0.6143 0.0344 0.056 Uiso calc R 1
H H10B 0.4659 0.6197 -0.0955 0.056 Uiso calc R 1
H H10C 0.3300 0.7280 -0.0693 0.056 Uiso calc R 1
Pt Pt2 0.23052(2) -0.015106(18) 0.666962(18) 0.02707(6) Uani d . 1
Cl Cl2 0.36326(16) -0.21985(13) 0.65722(14) 0.0391(3) Uani d . 1
S S3 0.10091(15) 0.17934(13) 0.69804(14) 0.0340(3) Uani d . 1
S S4 0.23267(14) 0.00092(13) 0.46616(13) 0.0307(3) Uani d . 1
C C11 0.0802(5) 0.1703(5) 0.8589(5) 0.0299(11) Uani d . 1
C C12 -0.0046(6) 0.2637(5) 0.9339(6) 0.0358(12) Uani d . 1
H H12 -0.0528 0.3375 0.8955 0.043 Uiso calc R 1
C C13 -0.0197(6) 0.2510(6) 1.0616(6) 0.0384(13) Uani d . 1
H H13 -0.0784 0.3150 1.1116 0.046 Uiso calc R 1
C C14 0.0521(6) 0.1429(6) 1.1175(6) 0.0376(13) Uani d . 1
H H14 0.0432 0.1331 1.2060 0.045 Uiso calc R 1
C C15 0.1349(6) 0.0516(5) 1.0449(5) 0.0314(11) Uani d . 1
H H15 0.1839 -0.0224 1.0824 0.038 Uiso calc R 1
N N16 0.1469(4) 0.0670(4) 0.9177(4) 0.0272(9) Uani d . 1
O O17 0.2309(4) -0.0305(4) 0.8508(4) 0.0315(8) Uani d . 1
O O18 0.1467(5) 0.1149(4) 0.4162(4) 0.0430(10) Uani d . 1
C C19 0.4043(6) -0.0135(6) 0.3803(5) 0.0359(12) Uani d . 1
H H19A 0.4095 -0.0330 0.2943 0.054 Uiso calc R 1
H H19B 0.4645 -0.0812 0.4206 0.054 Uiso calc R 1
H H19C 0.4336 0.0657 0.3784 0.054 Uiso calc R 1
C C20 0.1896(6) -0.1328(6) 0.4240(6) 0.0377(13) Uani d . 1
H H20A 0.0948 -0.1359 0.4656 0.057 Uiso calc R 1
H H20B 0.2517 -0.2088 0.4502 0.057 Uiso calc R 1
H H20C 0.1985 -0.1279 0.3328 0.057 Uiso calc R 1

loop_
_atom_site_aniso_label
_atom_site_aniso_U_11
_atom_site_aniso_U_22
_atom_site_aniso_U_33
_atom_site_aniso_U_12
_atom_site_aniso_U_13
_atom_site_aniso_U_23
Pt1 0.02424(10) 0.02261(10) 0.02981(11) -0.00326(7) -0.00512(7) -0.00053(7)
Cl1 0.0327(6) 0.0314(6) 0.0334(7) -0.0040(5) -0.0012(5) -0.0018(5)
S1 0.0320(7) 0.0393(8) 0.0333(7) 0.0038(6) -0.0052(5) -0.0030(6)
S2 0.0264(6) 0.0248(6) 0.0306(6) -0.0041(5) -0.0065(5) 0.0000(5)
C1 0.033(3) 0.028(3) 0.035(3) -0.006(2) -0.005(2) -0.001(2)
C2 0.044(3) 0.042(3) 0.035(3) -0.006(3) -0.009(3) 0.001(3)
C3 0.051(4) 0.046(4) 0.037(3) -0.016(3) -0.015(3) 0.007(3)
C4 0.042(3) 0.036(3) 0.046(3) -0.012(3) -0.020(3) 0.004(3)
C5 0.032(3) 0.027(3) 0.047(3) -0.006(2) -0.015(2) 0.000(2)
N6 0.031(2) 0.025(2) 0.033(2) -0.0056(18) -0.0087(18) 0.0007(18)
O7 0.0277(18) 0.031(2) 0.033(2) 0.0014(15) -0.0066(15) -0.0017(16)
O8 0.036(2) 0.038(2) 0.037(2) 0.0083(17) -0.0090(17) -0.0050(17)
C9 0.034(3) 0.025(3) 0.044(3) -0.006(2) -0.007(2) 0.008(2)
C10 0.035(3) 0.033(3) 0.047(3) -0.010(2) -0.015(3) 0.003(2)
Pt2 0.02632(10) 0.02645(11) 0.02760(11) -0.00455(8) -0.00562(7) -0.00071(7)
Cl2 0.0442(8) 0.0317(7) 0.0354(7) 0.0031(6) -0.0071(6) -0.0041(5)
S3 0.0385(7) 0.0286(7) 0.0342(7) -0.0022(5) -0.0130(6) 0.0009(5)
S4 0.0302(6) 0.0327(7) 0.0292(6) -0.0079(5) -0.0064(5) 0.0001(5)
C11 0.027(2) 0.026(3) 0.038(3) -0.006(2) -0.009(2) -0.003(2)
C12 0.032(3) 0.026(3) 0.050(3) -0.003(2) -0.012(2) -0.009(2)
C13 0.034(3) 0.036(3) 0.046(3) -0.001(2) -0.009(2) -0.016(3)
C14 0.034(3) 0.042(3) 0.037(3) -0.008(2) -0.005(2) -0.010(2)
C15 0.029(3) 0.033(3) 0.033(3) -0.007(2) -0.009(2) 0.000(2)
N16 0.023(2) 0.027(2) 0.031(2) -0.0025(17) -0.0061(17) -0.0047(17)
O17 0.0299(19) 0.0267(19) 0.035(2) 0.0031(15) -0.0077(15) -0.0055(15)
O18 0.043(2) 0.047(3) 0.036(2) -0.0002(19) -0.0122(18) 0.0021(19)
C19 0.034(3) 0.043(3) 0.032(3) -0.015(2) -0.003(2) -0.003(2)
C20 0.037(3) 0.045(3) 0.038(3) -0.018(3) -0.009(2) -0.007(3)

loop_
_atom_type_symbol
_atom_type_description
_atom_type_scat_dispersion_real
_atom_type_scat_dispersion_imag
_atom_type_scat_source
C C 0.0033 0.0016 'International Tables Vol C Tables 4.2.6.8 and 6.1.1.4'
H H 0.0000 0.0000 'International Tables Vol C Tables 4.2.6.8 and 6.1.1.4'
Cl Cl 0.1484 0.1585 'International Tables Vol C Tables 4.2.6.8 and 6.1.1.4'
N N 0.0061 0.0033 'International Tables Vol C Tables 4.2.6.8 and 6.1.1.4'
O O 0.0106 0.0060 'International Tables Vol C Tables 4.2.6.8 and 6.1.1.4'
Pt Pt -1.7033 8.3905 'International Tables Vol C Tables 4.2.6.8 and 6.1.1.4'
S S 0.1246 0.1234 'International Tables Vol C Tables 4.2.6.8 and 6.1.1.4'

loop_
_geom_angle_atom_site_label_1
_geom_angle_atom_site_label_2
_geom_angle_atom_site_label_3
_geom_angle
_geom_angle_publ_flag
O7 Pt1 S2 179.05(12) y
O7 Pt1 S1 86.29(11) y
S2 Pt1 S1 93.15(5) y
O7 Pt1 Cl1 89.02(11) y
S2 Pt1 Cl1 91.57(5) y
S1 Pt1 Cl1 174.53(5) y
C1 S1 Pt1 97.4(2) ?
O8 S2 C9 107.7(3) ?
O8 S2 C10 108.1(3) ?
C9 S2 C10 101.3(3) ?
O8 S2 Pt1 116.54(17) ?
C9 S2 Pt1 111.3(2) ?
C10 S2 Pt1 110.8(2) ?
N6 C1 C2 117.9(5) ?
N6 C1 S1 119.2(4) ?
C2 C1 S1 122.9(5) ?
C3 C2 C1 119.9(6) ?
C3 C2 H2 120.1 ?
C1 C2 H2 120.1 ?
C2 C3 C4 119.9(6) ?
C2 C3 H3 120.0 ?
C4 C3 H3 120.0 ?
C5 C4 C3 119.4(6) ?
C5 C4 H4 120.3 ?
C3 C4 H4 120.3 ?
C4 C5 N6 120.0(6) ?
C4 C5 H5 120.0 ?
N6 C5 H5 120.0 ?
C1 N6 O7 121.7(4) ?
C1 N6 C5 122.9(5) ?
O7 N6 C5 115.4(5) ?
N6 O7 Pt1 115.3(3) ?
S2 C9 H9A 109.5 ?
S2 C9 H9B 109.5 ?
H9A C9 H9B 109.5 ?
S2 C9 H9C 109.5 ?
H9A C9 H9C 109.5 ?
H9B C9 H9C 109.5 ?
S2 C10 H10A 109.5 ?
S2 C10 H10B 109.5 ?
H10A C10 H10B 109.5 ?
S2 C10 H10C 109.5 ?
H10A C10 H10C 109.5 ?
H10B C10 H10C 109.5 ?
O17 Pt2 S4 179.35(11) y
O17 Pt2 S3 86.41(11) y
S4 Pt2 S3 94.02(5) y
O17 Pt2 Cl2 87.69(11) y
S4 Pt2 Cl2 91.89(5) y
S3 Pt2 Cl2 174.07(5) y
C11 S3 Pt2 97.42(19) ?
O18 S4 C20 108.9(3) ?
O18 S4 C19 108.9(3) ?
C20 S4 C19 101.1(3) ?
O18 S4 Pt2 117.14(19) ?
C20 S4 Pt2 110.2(2) ?
C19 S4 Pt2 109.4(2) ?
N16 C11 C12 117.2(5) ?
N16 C11 S3 119.3(4) ?
C12 C11 S3 123.5(4) ?
C13 C12 C11 121.3(6) ?
C13 C12 H12 119.4 ?
C11 C12 H12 119.4 ?
C12 C13 C14 119.2(5) ?
C12 C13 H13 120.4 ?
C14 C13 H13 120.4 ?
C15 C14 C13 119.8(6) ?
C15 C14 H14 120.1 ?
C13 C14 H14 120.1 ?
C14 C15 N16 119.4(5) ?
C14 C15 H15 120.3 ?
N16 C15 H15 120.3 ?
C11 N16 C15 123.0(5) ?
C11 N16 O17 120.9(4) ?
C15 N16 O17 116.0(4) ?
N16 O17 Pt2 115.4(3) ?
S4 C19 H19A 109.5 ?
S4 C19 H19B 109.5 ?
H19A C19 H19B 109.5 ?
S4 C19 H19C 109.5 ?
H19A C19 H19C 109.5 ?
H19B C19 H19C 109.5 ?
S4 C20 H20A 109.5 ?
S4 C20 H20B 109.5 ?
H20A C20 H20B 109.5 ?
S4 C20 H20C 109.5 ?
H20A C20 H20C 109.5 ?
H20B C20 H20C 109.5 ?

loop_
_geom_bond_atom_site_label_1
_geom_bond_atom_site_label_2
_geom_bond_distance
_geom_bond_publ_flag
Pt1 O7 2.020(4) y
Pt1 S2 2.1826(13) y
Pt1 S1 2.2495(15) y
Pt1 Cl1 2.3461(13) y
S1 C1 1.727(6) ?
S2 O8 1.475(4) ?
S2 C9 1.767(6) ?
S2 C10 1.771(6) ?
C1 N6 1.346(7) ?
C1 C2 1.403(8) ?
C2 C3 1.379(9) ?
C2 H2 0.95 ?
C3 C4 1.394(10) ?
C3 H3 0.95 ?
C4 C5 1.353(9) ?
C4 H4 0.95 ?
C5 N6 1.366(7) ?
C5 H5 0.95 ?
N6 O7 1.358(6) ?
C9 H9A 0.98 ?
C9 H9B 0.98 ?
C9 H9C 0.98 ?
C10 H10A 0.98 ?
C10 H10B 0.98 ?
C10 H10C 0.98 ?
Pt2 O17 2.005(4) y
Pt2 S4 2.1850(14) y
Pt2 S3 2.2543(14) y
Pt2 Cl2 2.3402(14) y
S3 C11 1.723(6) ?
S4 O18 1.477(4) ?
S4 C20 1.767(6) ?
S4 C19 1.774(6) ?
C11 N16 1.353(7) ?
C11 C12 1.394(8) ?
C12 C13 1.368(9) ?
C12 H12 0.95 ?
C13 C14 1.396(9) ?
C13 H13 0.95 ?
C14 C15 1.359(8) ?
C14 H14 0.95 ?
C15 N16 1.366(7) ?
C15 H15 0.95 ?
N16 O17 1.378(5) ?
C19 H19A 0.98 ?
C19 H19B 0.98 ?
C19 H19C 0.98 ?
C20 H20A 0.98 ?
C20 H20B 0.98 ?
C20 H20C 0.98 ?

loop_
_geom_hbond_atom_site_label_D
_geom_hbond_atom_site_label_H
_geom_hbond_atom_site_label_A
_geom_hbond_site_symmetry_A
_geom_hbond_distance_DH
_geom_hbond_distance_HA
_geom_hbond_distance_DA
_geom_hbond_angle_DHA
C9 H9A O17 1_564 0.98 2.43 3.351(8) 157
C9 H9B Cl1 . 0.98 2.73 3.350(6) 121
C10 H10A Cl1 2_665 0.98 2.73 3.601(7) 149
C13 H13 O7 1_456 0.95 2.37 3.268(8) 158
C15 H15 O8 1_546 0.95 2.39 3.271(7) 155
C19 H19A O8 1_545 0.98 2.54 3.456(7) 155
C20 H20A O18 2_556 0.98 2.49 3.460(8) 172
C20 H20B Cl2 . 0.98 2.75 3.366(7) 122

loop_
_geom_torsion_atom_site_label_1
_geom_torsion_atom_site_label_2
_geom_torsion_atom_site_label_3
_geom_torsion_atom_site_label_4
_geom_torsion
O7 Pt1 S1 C1 -0.8(2)
S2 Pt1 S1 C1 180.0(2)
S1 Pt1 S2 O8 12.4(2)
Cl1 Pt1 S2 O8 -170.4(2)
S1 Pt1 S2 C9 136.5(2)
Cl1 Pt1 S2 C9 -46.3(2)
S1 Pt1 S2 C10 -111.7(2)
Cl1 Pt1 S2 C10 65.5(2)
Pt1 S1 C1 N6 1.1(5)
Pt1 S1 C1 C2 -179.1(5)
N6 C1 C2 C3 0.9(9)
S1 C1 C2 C3 -178.9(5)
C1 C2 C3 C4 -0.8(10)
C2 C3 C4 C5 0.4(10)
C3 C4 C5 N6 -0.1(9)
C2 C1 N6 O7 179.4(5)
S1 C1 N6 O7 -0.9(7)
C2 C1 N6 C5 -0.7(8)
S1 C1 N6 C5 179.1(4)
C4 C5 N6 C1 0.3(9)
C4 C5 N6 O7 -179.7(5)
C1 N6 O7 Pt1 0.0(6)
C5 N6 O7 Pt1 -180.0(4)
S1 Pt1 O7 N6 0.6(3)
Cl1 Pt1 O7 N6 -176.6(3)
O17 Pt2 S3 C11 -5.7(2)
S4 Pt2 S3 C11 174.82(19)
S3 Pt2 S4 O18 -5.8(2)
Cl2 Pt2 S4 O18 173.6(2)
S3 Pt2 S4 C20 -131.0(2)
Cl2 Pt2 S4 C20 48.5(2)
S3 Pt2 S4 C19 118.7(2)
Cl2 Pt2 S4 C19 -61.8(2)
Pt2 S3 C11 N16 4.8(4)
Pt2 S3 C11 C12 -174.0(5)
N16 C11 C12 C13 -0.1(8)
S3 C11 C12 C13 178.7(5)
C11 C12 C13 C14 0.5(9)
C12 C13 C14 C15 -0.5(9)
C13 C14 C15 N16 0.2(9)
C12 C11 N16 C15 -0.3(8)
S3 C11 N16 C15 -179.1(4)
C12 C11 N16 O17 178.9(5)
S3 C11 N16 O17 0.0(7)
C14 C15 N16 C11 0.2(8)
C14 C15 N16 O17 -178.9(5)
C11 N16 O17 Pt2 -5.9(6)
C15 N16 O17 Pt2 173.3(4)
S3 Pt2 O17 N16 7.0(3)
Cl2 Pt2 O17 N16 -172.5(3)
